data_2205530
loop_
_publ_author_name
'Daniel E. Lynch'
'Ian McClenaghan'

_publ_section_title
;
 Diethyl 2-aminothiazole-4,5-dicarboxylate hemihydrate
;
_journal_issue 4
_journal_name_full 'Acta Crystallographica Section E'
_journal_page_first o824
_journal_page_last o826
_journal_paper_doi 10.1107/S1600536805006197
_journal_volume 61
_journal_year 2005
_chemical_formula_iupac 'C9 H12 N2 O4 S, 0.5H2 O'
_chemical_formula_moiety 'C9 H12 N2 O4 S, 0.5H2 O'
_chemical_formula_sum 'C9 H13 N2 O4.5 S'
_chemical_formula_weight 253.28
_chemical_melting_point .377E-305
_chemical_name_systematic
;
Diethyl 2-aminothiazole-4,5-dicarboxylate hemihydrate
;
_space_group_IT_number 14
_symmetry_cell_setting monoclinic
_symmetry_space_group_name_Hall '-P 2yn'
_symmetry_space_group_name_H-M 'P 1 21/n 1'
_atom_sites_solution_hydrogens geom
_atom_sites_solution_primary direct
_atom_sites_solution_secondary difmap
_audit_creation_method SHELXL-97
_cell_angle_alpha 90.00
_cell_angle_beta 111.6530(10)
_cell_angle_gamma 90.00
_cell_formula_units_Z 8
_cell_length_a 16.7835(4)
_cell_length_b 8.4580(2)
_cell_length_c 18.0373(5)
_cell_measurement_reflns_used 5676
_cell_measurement_temperature 120(2)
_cell_measurement_theta_max 27.48
_cell_measurement_theta_min 2.91
_cell_volume 2379.80(10)
_computing_cell_refinement 'DENZO (Otwinowski & Minor, 1997) and COLLECT'
_computing_data_collection 'COLLECT (Hooft, 1998)'
_computing_data_reduction 'DENZO and COLLECT'
_computing_molecular_graphics 'PLATON97 (Spek, 1997)'
_computing_publication_material SHELXL97
_computing_structure_refinement 'SHELXL97 (Sheldrick, 1997)'
_computing_structure_solution 'SHELXS97 (Sheldrick, 1997)'
_diffrn_ambient_temperature 120(2)
_diffrn_detector_area_resol_mean 9.091
_diffrn_measured_fraction_theta_full 0.996
_diffrn_measured_fraction_theta_max 0.996
_diffrn_measurement_device_type 'Nonius KappaCCD'
_diffrn_measurement_method '\f and \w'
_diffrn_radiation_monochromator '10 cm confocal mirrors'
_diffrn_radiation_source 'Bruker Nonius FR591 rotating anode'
_diffrn_radiation_type MoK\a
_diffrn_radiation_wavelength 0.71073
_diffrn_reflns_av_R_equivalents 0.0513
_diffrn_reflns_av_sigmaI/netI 0.0442
_diffrn_reflns_limit_h_max 21
_diffrn_reflns_limit_h_min -21
_diffrn_reflns_limit_k_max 10
_diffrn_reflns_limit_k_min -10
_diffrn_reflns_limit_l_max 21
_diffrn_reflns_limit_l_min -23
_diffrn_reflns_number 28267
_diffrn_reflns_theta_full 27.52
_diffrn_reflns_theta_max 27.52
_diffrn_reflns_theta_min 3.19
_diffrn_standards_decay_% 0
_diffrn_standards_number 0
_exptl_absorpt_coefficient_mu 0.279
_exptl_absorpt_correction_T_max 0.981
_exptl_absorpt_correction_T_min 0.952
_exptl_absorpt_correction_type multi-scan
_exptl_absorpt_process_details '(SADABS; Sheldrick, 2003)'
_exptl_crystal_colour colourless
_exptl_crystal_density_diffrn 1.414
_exptl_crystal_density_method 'not measured'
_exptl_crystal_description prism
_exptl_crystal_F_000 1064
_exptl_crystal_size_max 0.18
_exptl_crystal_size_mid 0.15
_exptl_crystal_size_min 0.07
_refine_diff_density_max 0.555
_refine_diff_density_min -0.656
_refine_ls_extinction_coef 0.0145(11)
_refine_ls_extinction_expression Fc^*^=kFc[1+0.001xFc^2^\l^3^/sin(2\q)]^-1/4^
_refine_ls_extinction_method SHELXL97
_refine_ls_goodness_of_fit_ref 1.087
_refine_ls_hydrogen_treatment mixed
_refine_ls_matrix_type full
_refine_ls_number_parameters 309
_refine_ls_number_reflns 5447
_refine_ls_number_restraints 0
_refine_ls_restrained_S_all 1.087
_refine_ls_R_factor_all 0.0633
_refine_ls_R_factor_gt 0.0457
_refine_ls_shift/su_max <0.001
_refine_ls_shift/su_mean <0.001
_refine_ls_structure_factor_coef Fsqd
_refine_ls_weighting_details 'w=1/[\s^2^(Fo^2^)+(0.0594P)^2^+0.8191P] where P=(Fo^2^+2Fc^2^)/3'
_refine_ls_weighting_scheme calc
_refine_ls_wR_factor_gt 0.1122
_refine_ls_wR_factor_ref 0.1218
_reflns_number_gt 4260
_reflns_number_total 5447
_reflns_threshold_expression I>2\s(I)
_cod_data_source_file kp6046.cif
_cod_data_source_block I
_cod_depositor_comments
;
The following automatic conversions were performed:
'_exptl_absorpt_correction_type' value 'Multi-scan' changed to
'multi-scan' according to
'/home/saulius/struct/CIF-dictionaries/cif_core.dic' dictionary named
'cif_core.dic' version 2.4.1 from 2010-06-29.

Automatic conversion script
Id: cif_fix_enum 1527 2010-12-29 10:47:43Z saulius 

The following automatic conversions were performed:

'_exptl_absorpt_correction_type' value 'Multi-scan' changed to
'multi-scan' according to
/home/saulius/struct/CIF-dictionaries/cif_core.dic dictionary named
'cif_core.dic' version 2.4.1 from 2010-06-29.

Automatic conversion script
Id: cif_fix_values 1715 2011-07-08 13:25:40Z adriana 
;
_cod_original_sg_symbol_H-M 'P 21/n'
_cod_original_formula_sum 'C9 H13 N2 O4.5 S1'
_cod_database_code 2205530
_cod_database_fobs_code 2205530

loop_
_symmetry_equiv_pos_as_xyz
'x, y, z'
'-x+1/2, y+1/2, -z+1/2'
'-x, -y, -z'
'x-1/2, -y-1/2, z-1/2'

loop_
_atom_site_label
_atom_site_fract_x
_atom_site_fract_y
_atom_site_fract_z
_atom_site_U_iso_or_equiv
_atom_site_adp_type
_atom_site_calc_flag
_atom_site_refinement_flags
_atom_site_occupancy
_atom_site_type_symbol
S1A 0.00585(3) 0.19269(5) 0.04174(3) 0.01969(14) Uani d . 1 S
C2A 0.00612(11) 0.0765(2) 0.12202(11) 0.0200(4) Uani d . 1 C
N21A -0.06484(10) 0.0536(2) 0.13670(10) 0.0251(4) Uani d . 1 N
H21A -0.0635 -0.0053 0.1774 0.031 Uiso calc R 1 H
H22A -0.1133 0.0973 0.1058 0.031 Uiso calc R 1 H
N3A 0.08201(9) 0.01515(19) 0.16560(9) 0.0202(3) Uani d . 1 N
C4A 0.14150(11) 0.0590(2) 0.13455(11) 0.0185(4) Uani d . 1 C
C41A 0.23107(11) -0.0028(2) 0.17509(11) 0.0187(4) Uani d . 1 C
O41A 0.26555(8) -0.09470(17) 0.14581(8) 0.0274(3) Uani d . 1 O
O42A 0.26563(8) 0.05404(16) 0.24851(8) 0.0242(3) Uani d . 1 O
C42A 0.35207(12) -0.0022(2) 0.29540(12) 0.0261(4) Uani d . 1 C
H41A 0.3921 0.0256 0.2686 0.033 Uiso calc R 1 H
H42A 0.3521 -0.1186 0.3015 0.033 Uiso calc R 1 H
C43A 0.37871(14) 0.0766(3) 0.37519(12) 0.0341(5) Uani d . 1 C
H43A 0.3802 0.1914 0.3684 0.043 Uiso calc R 1 H
H44A 0.4358 0.0393 0.4091 0.043 Uiso calc R 1 H
H45A 0.3375 0.0508 0.4003 0.043 Uiso calc R 1 H
C5A 0.11454(11) 0.1528(2) 0.06849(11) 0.0189(4) Uani d . 1 C
C51A 0.16686(12) 0.2219(2) 0.02763(11) 0.0201(4) Uani d . 1 C
O51A 0.24464(8) 0.21272(17) 0.05187(8) 0.0262(3) Uani d . 1 O
O52A 0.11926(8) 0.29819(16) -0.03851(8) 0.0236(3) Uani d . 1 O
C52A 0.16613(13) 0.3716(3) -0.08358(13) 0.0312(5) Uani d . 1 C
H51A 0.1917 0.2895 -0.1071 0.039 Uiso calc R 1 H
H52A 0.2127 0.4396 -0.0483 0.039 Uiso calc R 1 H
C53A 0.10264(14) 0.4683(3) -0.14800(13) 0.0350(5) Uani d . 1 C
H53A 0.0579 0.3991 -0.1833 0.044 Uiso calc R 1 H
H54A 0.1319 0.5223 -0.1789 0.044 Uiso calc R 1 H
H55A 0.0766 0.5469 -0.1240 0.044 Uiso calc R 1 H
S1B 0.05291(3) -0.21687(6) 0.43465(3) 0.02324(14) Uani d . 1 S
C2B 0.04552(12) -0.1559(2) 0.34028(11) 0.0234(4) Uani d . 1 C
N21B 0.11009(10) -0.1726(2) 0.31459(10) 0.0310(4) Uani d . 1 N
H21B 0.1041 -0.1408 0.2664 0.039 Uiso calc R 1 H
H22B 0.1587 -0.2154 0.3459 0.039 Uiso calc R 1 H
N3B -0.02927(9) -0.09242(19) 0.29602(9) 0.0220(4) Uani d . 1 N
C4B -0.08278(11) -0.0887(2) 0.33755(11) 0.0196(4) Uani d . 1 C
C5B -0.05159(11) -0.1509(2) 0.41288(11) 0.0204(4) Uani d . 1 C
C41B -0.16709(11) -0.0072(2) 0.29871(11) 0.0213(4) Uani d . 1 C
O41B -0.19714(9) 0.08482(18) 0.33210(9) 0.0331(4) Uani d . 1 O
O42B -0.20234(8) -0.04339(17) 0.22165(8) 0.0266(3) Uani d . 1 O
C42B -0.28320(12) 0.0370(3) 0.17790(12) 0.0312(5) Uani d . 1 C
H41B -0.2726 0.1501 0.1707 0.039 Uiso calc R 1 H
H42B -0.3221 0.0298 0.2078 0.039 Uiso calc R 1 H
C43B -0.32269(13) -0.0421(3) 0.09868(12) 0.0300(5) Uani d . 1 C
H43B -0.2853 -0.0285 0.0683 0.037 Uiso calc R 1 H
H44B -0.3788 0.0055 0.0692 0.037 Uiso calc R 1 H
H45B -0.3299 -0.1550 0.1065 0.037 Uiso calc R 1 H
C51B -0.09509(12) -0.1756(2) 0.46898(11) 0.0208(4) Uani d . 1 C
O51B -0.17060(8) -0.15335(17) 0.45389(8) 0.0265(3) Uani d . 1 O
O52B -0.04057(8) -0.23094(17) 0.53874(8) 0.0249(3) Uani d . 1 O
C52B -0.07804(13) -0.2693(3) 0.59773(12) 0.0283(5) Uani d . 1 C
H51B -0.1233 -0.3504 0.5764 0.035 Uiso calc R 1 H
H52B -0.1039 -0.1738 0.6114 0.035 Uiso calc R 1 H
C53B -0.00694(14) -0.3311(3) 0.67031(13) 0.0339(5) Uani d . 1 C
H53B 0.0398 -0.2537 0.6879 0.042 Uiso calc R 1 H
H54B 0.0145 -0.4310 0.6572 0.042 Uiso calc R 1 H
H55B -0.0287 -0.3490 0.7131 0.042 Uiso calc R 1 H
O1W 0.19277(9) -0.21340(19) -0.01321(9) 0.0293(3) Uani d . 1 O
H1W 0.2123(15) -0.173(3) 0.0322(16) 0.037 Uiso d . 1 H
H2W 0.2337(16) -0.258(3) -0.0215(15) 0.037 Uiso d . 1 H

loop_
_atom_site_aniso_label
_atom_site_aniso_U_11
_atom_site_aniso_U_22
_atom_site_aniso_U_33
_atom_site_aniso_U_12
_atom_site_aniso_U_13
_atom_site_aniso_U_23
S1A 0.0172(2) 0.0240(3) 0.0185(2) 0.00079(18) 0.00726(18) 0.00329(18)
C2A 0.0211(9) 0.0218(10) 0.0183(9) -0.0003(7) 0.0087(7) -0.0005(7)
N21A 0.0179(8) 0.0353(10) 0.0243(9) 0.0045(7) 0.0103(7) 0.0095(7)
N3A 0.0186(7) 0.0252(9) 0.0187(8) 0.0014(6) 0.0089(6) 0.0010(6)
C4A 0.0188(8) 0.0207(10) 0.0179(9) -0.0014(7) 0.0090(7) -0.0029(7)
C41A 0.0181(8) 0.0223(10) 0.0174(9) -0.0022(7) 0.0083(7) 0.0018(7)
O41A 0.0239(7) 0.0358(8) 0.0219(7) 0.0064(6) 0.0079(6) -0.0050(6)
O42A 0.0199(6) 0.0314(8) 0.0193(7) 0.0054(6) 0.0049(5) -0.0042(6)
C42A 0.0203(9) 0.0299(11) 0.0237(10) 0.0042(8) 0.0030(8) -0.0006(8)
C43A 0.0345(11) 0.0324(12) 0.0253(11) 0.0083(9) -0.0008(9) -0.0029(9)
C5A 0.0170(8) 0.0232(10) 0.0173(9) -0.0013(7) 0.0074(7) -0.0015(7)
C51A 0.0212(9) 0.0213(10) 0.0183(9) -0.0024(7) 0.0079(7) -0.0017(7)
O51A 0.0181(7) 0.0358(8) 0.0237(7) -0.0039(6) 0.0067(6) 0.0023(6)
O52A 0.0205(6) 0.0314(8) 0.0212(7) -0.0002(6) 0.0103(5) 0.0070(6)
C52A 0.0294(10) 0.0373(12) 0.0337(12) 0.0032(9) 0.0196(9) 0.0148(10)
C53A 0.0362(12) 0.0425(14) 0.0319(12) 0.0077(10) 0.0190(10) 0.0130(10)
S1B 0.0187(2) 0.0320(3) 0.0195(2) 0.00271(19) 0.00761(19) 0.00632(19)
C2B 0.0214(9) 0.0281(11) 0.0211(10) 0.0017(8) 0.0084(8) 0.0026(8)
N21B 0.0208(8) 0.0507(12) 0.0245(9) 0.0112(8) 0.0120(7) 0.0125(8)
N3B 0.0194(8) 0.0279(9) 0.0203(8) 0.0029(6) 0.0092(6) 0.0036(7)
C4B 0.0195(9) 0.0211(10) 0.0211(9) -0.0007(7) 0.0111(7) 0.0001(7)
C5B 0.0193(9) 0.0240(10) 0.0197(9) -0.0009(7) 0.0092(7) 0.0008(8)
C41B 0.0204(9) 0.0247(10) 0.0207(10) -0.0008(8) 0.0100(8) 0.0036(8)
O41B 0.0336(8) 0.0369(9) 0.0288(8) 0.0103(7) 0.0117(6) -0.0024(7)
O42B 0.0217(7) 0.0352(8) 0.0214(7) 0.0082(6) 0.0060(6) -0.0005(6)
C42B 0.0227(10) 0.0418(13) 0.0264(11) 0.0117(9) 0.0058(8) 0.0028(9)
C43B 0.0268(10) 0.0293(11) 0.0293(11) 0.0032(8) 0.0052(9) 0.0019(9)
C51B 0.0226(9) 0.0199(10) 0.0206(9) -0.0026(7) 0.0089(8) -0.0002(7)
O51B 0.0218(7) 0.0342(8) 0.0271(8) -0.0002(6) 0.0132(6) 0.0048(6)
O52B 0.0219(7) 0.0367(8) 0.0183(7) -0.0014(6) 0.0099(6) 0.0055(6)
C52B 0.0285(10) 0.0392(12) 0.0224(10) -0.0019(9) 0.0155(9) 0.0050(9)
C53B 0.0367(12) 0.0424(13) 0.0243(11) -0.0056(10) 0.0133(9) 0.0072(10)
O1W 0.0224(7) 0.0430(10) 0.0219(7) 0.0070(6) 0.0075(6) -0.0025(7)

loop_
_atom_type_symbol
_atom_type_description
_atom_type_scat_dispersion_real
_atom_type_scat_dispersion_imag
_atom_type_scat_source
C C 0.0033 0.0016 'International Tables Vol C Tables 4.2.6.8 and 6.1.1.4'
H H 0.0000 0.0000 'International Tables Vol C Tables 4.2.6.8 and 6.1.1.4'
N N 0.0061 0.0033 'International Tables Vol C Tables 4.2.6.8 and 6.1.1.4'
O O 0.0106 0.0060 'International Tables Vol C Tables 4.2.6.8 and 6.1.1.4'
S S 0.1246 0.1234 'International Tables Vol C Tables 4.2.6.8 and 6.1.1.4'

loop_
_geom_angle_atom_site_label_1
_geom_angle_atom_site_label_2
_geom_angle_atom_site_label_3
_geom_angle
C5A S1A C2A 88.82(9)
N21A C2A N3A 124.00(17)
N21A C2A S1A 121.29(14)
N3A C2A S1A 114.70(13)
C2A N21A H21A 120.0
C2A N21A H22A 120.0
H21A N21A H22A 120.0
C2A N3A C4A 109.72(15)
N3A C4A C5A 117.41(16)
N3A C4A C41A 117.27(16)
C5A C4A C41A 125.31(16)
O41A C41A O42A 124.75(16)
O41A C41A C4A 124.68(16)
O42A C41A C4A 110.53(15)
C41A O42A C42A 115.77(14)
O42A C42A C43A 106.94(15)
O42A C42A H41A 110.3
C43A C42A H41A 110.3
O42A C42A H42A 110.3
C43A C42A H42A 110.3
H41A C42A H42A 108.6
C42A C43A H43A 109.5
C42A C43A H44A 109.5
H43A C43A H44A 109.5
C42A C43A H45A 109.5
H43A C43A H45A 109.5
H44A C43A H45A 109.5
C4A C5A C51A 127.36(16)
C4A C5A S1A 109.35(13)
C51A C5A S1A 123.15(14)
O51A C51A O52A 124.18(17)
O51A C51A C5A 123.96(17)
O52A C51A C5A 111.85(15)
C51A O52A C52A 115.84(14)
O52A C52A C53A 106.78(16)
O52A C52A H51A 110.4
C53A C52A H51A 110.4
O52A C52A H52A 110.4
C53A C52A H52A 110.4
H51A C52A H52A 108.6
C52A C53A H53A 109.5
C52A C53A H54A 109.5
H53A C53A H54A 109.5
C52A C53A H55A 109.5
H53A C53A H55A 109.5
H54A C53A H55A 109.5
C2B S1B C5B 88.98(9)
N3B C2B N21B 122.89(17)
N3B C2B S1B 114.77(14)
N21B C2B S1B 122.34(14)
C2B N21B H21B 120.0
C2B N21B H22B 120.0
H21B N21B H22B 120.0
C2B N3B C4B 110.29(16)
N3B C4B C5B 116.59(16)
N3B C4B C41B 116.98(16)
C5B C4B C41B 126.28(16)
C4B C5B C51B 129.44(17)
C4B C5B S1B 109.36(13)
C51B C5B S1B 121.04(14)
O41B C41B O42B 124.43(17)
O41B C41B C4B 124.24(17)
O42B C41B C4B 111.25(16)
C41B O42B C42B 115.04(15)
O42B C42B C43B 107.72(16)
O42B C42B H41B 110.2
C43B C42B H41B 110.2
O42B C42B H42B 110.2
C43B C42B H42B 110.2
H41B C42B H42B 108.5
C42B C43B H43B 109.5
C42B C43B H44B 109.5
H43B C43B H44B 109.5
C42B C43B H45B 109.5
H43B C43B H45B 109.5
H44B C43B H45B 109.5
O51B C51B O52B 124.24(17)
O51B C51B C5B 124.79(17)
O52B C51B C5B 110.94(15)
C51B O52B C52B 115.76(14)
O52B C52B C53B 107.19(16)
O52B C52B H51B 110.3
C53B C52B H51B 110.3
O52B C52B H52B 110.3
C53B C52B H52B 110.3
H51B C52B H52B 108.5
C52B C53B H53B 109.5
C52B C53B H54B 109.5
H53B C53B H54B 109.5
C52B C53B H55B 109.5
H53B C53B H55B 109.5
H54B C53B H55B 109.5
H1W O1W H2W 108(2)

loop_
_geom_bond_atom_site_label_1
_geom_bond_atom_site_label_2
_geom_bond_distance
S1A C5A 1.7392(18)
S1A C2A 1.7485(19)
C2A N21A 1.326(2)
C2A N3A 1.331(2)
N21A H21A 0.88
N21A H22A 0.88
N3A C4A 1.364(2)
C4A C5A 1.363(3)
C4A C41A 1.502(2)
C41A O41A 1.201(2)
C41A O42A 1.325(2)
O42A C42A 1.463(2)
C42A C43A 1.497(3)
C42A H41A 0.99
C42A H42A 0.99
C43A H43A 0.98
C43A H44A 0.98
C43A H45A 0.98
C5A C51A 1.460(2)
C51A O51A 1.217(2)
C51A O52A 1.332(2)
O52A C52A 1.462(2)
C52A C53A 1.497(3)
C52A H51A 0.99
C52A H52A 0.99
C53A H53A 0.98
C53A H54A 0.98
C53A H55A 0.98
S1B C2B 1.739(2)
S1B C5B 1.7418(18)
C2B N3B 1.327(2)
C2B N21B 1.334(2)
N21B H21B 0.88
N21B H22B 0.88
N3B C4B 1.366(2)
C4B C5B 1.368(3)
C4B C41B 1.496(3)
C5B C51B 1.465(3)
C41B O41B 1.203(2)
C41B O42B 1.330(2)
O42B C42B 1.462(2)
C42B C43B 1.493(3)
C42B H41B 0.99
C42B H42B 0.99
C43B H43B 0.98
C43B H44B 0.98
C43B H45B 0.98
C51B O51B 1.209(2)
C51B O52B 1.338(2)
O52B C52B 1.458(2)
C52B C53B 1.503(3)
C52B H51B 0.99
C52B H52B 0.99
C53B H53B 0.98
C53B H54B 0.98
C53B H55B 0.98
O1W H1W 0.83(3)
O1W H2W 0.84(3)

loop_
_geom_hbond_atom_site_label_D
_geom_hbond_atom_site_label_H
_geom_hbond_atom_site_label_A
_geom_hbond_site_symmetry_A
_geom_hbond_distance_DH
_geom_hbond_distance_HA
_geom_hbond_distance_DA
_geom_hbond_angle_DHA
_geom_hbond_publ_flag
N21A H21A N3B . 0.88 2.13 2.979(2) 161 yes
N21A H22A O1W 3 0.88 1.97 2.805(2) 158 yes
N21B H21B N3A . 0.88 2.16 3.005(2) 160 yes
N21B H22B O51A 2_545 0.88 2.05 2.890(2) 160 yes
O1W H1W O41A . 0.83(3) 2.02(3) 2.853(2) 175(2) yes
O1W H2W O51B 4_655 0.84(3) 1.97(3) 2.808(2) 175(2) yes

loop_
_geom_torsion_atom_site_label_1
_geom_torsion_atom_site_label_2
_geom_torsion_atom_site_label_3
_geom_torsion_atom_site_label_4
_geom_torsion
C5A S1A C2A N21A -179.15(17)
C5A S1A C2A N3A 0.81(15)
N21A C2A N3A C4A 179.23(18)
S1A C2A N3A C4A -0.7(2)
C2A N3A C4A C5A 0.2(2)
C2A N3A C4A C41A -178.60(16)
N3A C4A C41A O41A 113.2(2)
C5A C4A C41A O41A -65.5(3)
N3A C4A C41A O42A -64.7(2)
C5A C4A C41A O42A 116.6(2)
O41A C41A O42A C42A -0.1(3)
C4A C41A O42A C42A 177.84(15)
C41A O42A C42A C43A 179.64(17)
N3A C4A C5A C51A 176.18(17)
C41A C4A C5A C51A -5.1(3)
N3A C4A C5A S1A 0.4(2)
C41A C4A C5A S1A 179.09(15)
C2A S1A C5A C4A -0.64(14)
C2A S1A C5A C51A -176.64(16)
C4A C5A C51A O51A -5.6(3)
S1A C5A C51A O51A 169.63(15)
C4A C5A C51A O52A 175.46(18)
S1A C5A C51A O52A -9.3(2)
O51A C51A O52A C52A 1.0(3)
C5A C51A O52A C52A 179.96(16)
C51A O52A C52A C53A -172.28(17)
C5B S1B C2B N3B -0.39(16)
C5B S1B C2B N21B 179.86(19)
N21B C2B N3B C4B -179.31(19)
S1B C2B N3B C4B 0.9(2)
C2B N3B C4B C5B -1.2(2)
C2B N3B C4B C41B 174.65(17)
N3B C4B C5B C51B -174.50(18)
C41B C4B C5B C51B 10.1(3)
N3B C4B C5B S1B 0.9(2)
C41B C4B C5B S1B -174.51(15)
C2B S1B C5B C4B -0.28(15)
C2B S1B C5B C51B 175.58(17)
N3B C4B C41B O41B -134.5(2)
C5B C4B C41B O41B 40.9(3)
N3B C4B C41B O42B 42.3(2)
C5B C4B C41B O42B -142.28(19)
O41B C41B O42B C42B -0.4(3)
C4B C41B O42B C42B -177.24(16)
C41B O42B C42B C43B -167.86(17)
C4B C5B C51B O51B 5.6(3)
S1B C5B C51B O51B -169.30(16)
C4B C5B C51B O52B -176.23(19)
S1B C5B C51B O52B 8.8(2)
O51B C51B O52B C52B 1.8(3)
C5B C51B O52B C52B -176.36(16)
C51B O52B C52B C53B 179.11(17)

loop_
_cod_related_entry_id
_cod_related_entry_database
_cod_related_entry_code
1 ChemSpider 26000922
